data_1564981
loop_
_publ_author_name
'Lozan, Vasile'
'Makhloufi, Gamall'
'Druta, Vadim'
'Bourosh, Paulina'
'Kravtsov, Victor Ch.'
'Marangoci, Narcisa'
'Heering, Christian'
'Janiak, Christoph'

_publ_section_title
;
 Synthesis and structure of zinc(II) and cobalt(II) coordination polymers
 involving the elongated 2&#x2032;,3&#x2032;,5&#x2032;,6&#x2032;
 tetramethylterphenyl-4, 4&#x2033;-dicarboxylate ligand
;
_journal_name_full 'Inorganica Chimica Acta'
_journal_page_first 119500
_journal_paper_doi 10.1016/j.ica.2020.119500
_journal_volume 506
_journal_year 2020
_chemical_formula_sum 'C28 H34 O6 S2'
_chemical_formula_weight 530.67
_space_group_crystal_system monoclinic
_space_group_IT_number 14
_space_group_name_Hall '-P 2ybc'
_space_group_name_H-M_alt 'P 1 21/c 1'
_atom_sites_solution_hydrogens mixed
_audit_creation_method SHELXL-2014/7
_cell_angle_alpha 90
_cell_angle_beta 101.386(3)
_cell_angle_gamma 90
_cell_formula_units_Z 4
_cell_length_a 8.8570(6)
_cell_length_b 30.6283(19)
_cell_length_c 10.2878(6)
_cell_measurement_reflns_used 8158
_cell_measurement_temperature 95(2)
_cell_measurement_theta_max 25.00
_cell_measurement_theta_min 2.13
_cell_volume 2735.9(3)
_computing_cell_refinement 'SAINT (Bruker, 2006)'
_computing_data_collection 'APEX2 (Bruker, 2006)'
_computing_data_reduction SAINT
_computing_structure_refinement 'SHELXL-2014/7 (Sheldrick, 2014)'
_computing_structure_solution 'SHELXS-97 (Sheldrick, 1990)'
_diffrn_ambient_temperature 95(2)
_diffrn_measured_fraction_theta_full 0.979
_diffrn_measured_fraction_theta_max 0.979
_diffrn_measurement_device_type 'Bruker Kappa APEX II CCD area detector'
_diffrn_measurement_method '\f and/or \w scans'
_diffrn_radiation_type MoK\a
_diffrn_radiation_wavelength 0.71073
_diffrn_reflns_av_R_equivalents 0.0331
_diffrn_reflns_av_unetI/netI 0.0308
_diffrn_reflns_Laue_measured_fraction_full 0.979
_diffrn_reflns_Laue_measured_fraction_max 0.979
_diffrn_reflns_limit_h_max 10
_diffrn_reflns_limit_h_min -10
_diffrn_reflns_limit_k_max 36
_diffrn_reflns_limit_k_min -35
_diffrn_reflns_limit_l_max 12
_diffrn_reflns_limit_l_min -12
_diffrn_reflns_number 18072
_diffrn_reflns_point_group_measured_fraction_full 0.979
_diffrn_reflns_point_group_measured_fraction_max 0.979
_diffrn_reflns_theta_full 25.242
_diffrn_reflns_theta_max 25.246
_diffrn_reflns_theta_min 2.126
_diffrn_source 'fine-focus sealed tube'
_exptl_absorpt_coefficient_mu 0.234
_exptl_absorpt_correction_T_max 0.9838
_exptl_absorpt_correction_T_min 0.9440
_exptl_absorpt_correction_type multi-scan
_exptl_absorpt_process_details sadabs
_exptl_crystal_colour colorless
_exptl_crystal_density_diffrn 1.288
_exptl_crystal_description plate
_exptl_crystal_F_000 1128
_exptl_crystal_size_max 0.249
_exptl_crystal_size_mid 0.094
_exptl_crystal_size_min 0.070
_refine_diff_density_max 0.327
_refine_diff_density_min -0.363
_refine_diff_density_rms 0.051
_refine_ls_extinction_coef .
_refine_ls_extinction_method none
_refine_ls_goodness_of_fit_ref 1.005
_refine_ls_hydrogen_treatment mixed
_refine_ls_matrix_type full
_refine_ls_number_parameters 452
_refine_ls_number_reflns 4860
_refine_ls_number_restraints 7
_refine_ls_restrained_S_all 1.005
_refine_ls_R_factor_all 0.0415
_refine_ls_R_factor_gt 0.0344
_refine_ls_shift/su_max 0.001
_refine_ls_shift/su_mean 0.000
_refine_ls_structure_factor_coef Fsqd
_refine_ls_weighting_details 'w=1/[\s^2^(Fo^2^)+(0.0518P)^2^+1.3079P] where P=(Fo^2^+2Fc^2^)/3'
_refine_ls_weighting_scheme calc
_refine_ls_wR_factor_gt 0.0902
_refine_ls_wR_factor_ref 0.0944
_reflns_Friedel_coverage 0.000
_reflns_Friedel_fraction_full .
_reflns_Friedel_fraction_max .
_reflns_number_gt 4210
_reflns_number_total 4860
_reflns_threshold_expression 'I > 2\s(I)'
_cod_data_source_file comp1_4ch3.cif
_cod_data_source_block 4ch3
_cod_original_sg_symbol_H-M 'P 21/c'
_cod_database_code 1564981
_shelx_shelxl_version_number 2014/7
_shelx_space_group_comment
;
The symmetry employed for this shelxl refinement is uniquely defined
by the following loop, which should always be used as a source of
symmetry information in preference to the above space-group names.
They are only intended as comments.
;
_shelx_estimated_absorpt_t_min 0.944
_shelx_estimated_absorpt_t_max 0.984

loop_
_space_group_symop_operation_xyz
'x, y, z'
'-x, y+1/2, -z+1/2'
'-x, -y, -z'
'x, -y-1/2, z-1/2'

loop_
_atom_site_label
_atom_site_type_symbol
_atom_site_fract_x
_atom_site_fract_y
_atom_site_fract_z
_atom_site_U_iso_or_equiv
_atom_site_adp_type
_atom_site_occupancy
_atom_site_site_symmetry_order
_atom_site_calc_flag
_atom_site_refinement_flags_posn
_atom_site_refinement_flags_adp
_atom_site_refinement_flags_occupancy
_atom_site_disorder_assembly
_atom_site_disorder_group
O1 O 0.18485(15) 1.14431(4) 0.50168(11) 0.0205(3) Uani 1 1 d . . . . .
O2 O 0.13641(18) 1.16290(5) 0.28843(13) 0.0381(4) Uani 1 1 d . . . . .
O3 O 1.35383(16) 0.84681(4) -0.04656(12) 0.0253(3) Uani 1 1 d . . . . .
O4 O 1.37761(16) 0.80858(4) 0.14130(14) 0.0308(3) Uani 1 1 d . . . . .
C1 C 0.2102(2) 1.14183(5) 0.37944(17) 0.0196(4) Uani 1 1 d . . . . .
C2 C 0.3323(2) 1.11029(5) 0.36224(17) 0.0188(4) Uani 1 1 d . . . . .
C3 C 0.3657(3) 1.10537(7) 0.2367(2) 0.0427(6) Uani 1 1 d . . . . .
C4 C 0.4752(3) 1.07549(7) 0.2156(2) 0.0443(6) Uani 1 1 d . . . . .
C5 C 0.5532(2) 1.04954(5) 0.31674(17) 0.0190(4) Uani 1 1 d . . . . .
C6 C 0.5197(2) 1.05488(6) 0.44191(17) 0.0226(4) Uani 1 1 d . . . . .
C7 C 0.4100(2) 1.08480(6) 0.46462(17) 0.0213(4) Uani 1 1 d . . . . .
C8 C 0.6660(2) 1.01629(5) 0.28825(16) 0.0168(3) Uani 1 1 d . . . . .
C9 C 0.61193(19) 0.97645(5) 0.22862(15) 0.0172(4) Uani 1 1 d . . . . .
C10 C 0.7168(2) 0.94565(5) 0.19908(15) 0.0171(4) Uani 1 1 d . . . . .
C11 C 0.87476(19) 0.95556(5) 0.22433(15) 0.0154(3) Uani 1 1 d . . . . .
C12 C 0.92930(19) 0.99500(5) 0.28531(15) 0.0164(3) Uani 1 1 d . . . . .
C13 C 0.8245(2) 1.02528(5) 0.31813(16) 0.0168(3) Uani 1 1 d . . . . .
C14 C 0.98528(19) 0.92411(5) 0.18228(16) 0.0157(3) Uani 1 1 d . . . . .
C15 C 1.0306(2) 0.92965(6) 0.06074(16) 0.0194(4) Uani 1 1 d . . . . .
C16 C 1.1351(2) 0.90146(5) 0.02102(16) 0.0189(4) Uani 1 1 d . . . . .
C17 C 1.19735(19) 0.86717(5) 0.10332(16) 0.0164(3) Uani 1 1 d . . . . .
C18 C 1.1501(2) 0.86089(5) 0.22320(16) 0.0187(4) Uani 1 1 d . . . . .
C19 C 1.0445(2) 0.88894(5) 0.26181(16) 0.0178(4) Uani 1 1 d . . . . .
C20 C 1.3173(2) 0.83778(5) 0.06936(17) 0.0198(4) Uani 1 1 d . . . . .
C21 C 1.0991(2) 1.00490(6) 0.31754(19) 0.0217(4) Uani 1 1 d . . . . .
C22 C 0.8850(2) 1.06770(6) 0.3827(2) 0.0246(4) Uani 1 1 d . . . . .
C23 C 0.6617(2) 0.90154(6) 0.14408(19) 0.0235(4) Uani 1 1 d . . . . .
C24 C 0.4419(2) 0.96658(7) 0.1945(2) 0.0244(4) Uani 1 1 d . . . . .
H1 H 0.105(3) 1.1619(8) 0.498(2) 0.044(7) Uiso 1 1 d . . . . .
H2 H 1.422(3) 0.8295(7) -0.058(2) 0.033(6) Uiso 1 1 d . . . . .
H3 H 0.318(3) 1.1242(9) 0.169(3) 0.066(8) Uiso 1 1 d . . . . .
H4 H 0.500(3) 1.0726(9) 0.128(3) 0.068(8) Uiso 1 1 d . . . . .
H6 H 0.572(3) 1.0383(7) 0.512(2) 0.036(6) Uiso 1 1 d . . . . .
H7 H 0.387(2) 1.0896(7) 0.550(2) 0.033(6) Uiso 1 1 d . . . . .
H15 H 0.989(2) 0.9539(6) 0.0070(18) 0.017(4) Uiso 1 1 d . . . . .
H16 H 1.164(2) 0.9056(6) -0.0622(18) 0.015(4) Uiso 1 1 d . . . . .
H18 H 1.189(2) 0.8366(6) 0.2791(18) 0.018(4) Uiso 1 1 d . . . . .
H19 H 1.015(2) 0.8841(6) 0.3459(18) 0.018(4) Uiso 1 1 d . . . . .
H21A H 1.124(2) 1.0289(7) 0.267(2) 0.032(6) Uiso 1 1 d . . . . .
H21B H 1.132(2) 1.0128(7) 0.412(2) 0.035(6) Uiso 1 1 d . . . . .
H21C H 1.158(2) 0.9806(7) 0.3022(19) 0.025(5) Uiso 1 1 d . . . . .
H22A H 0.936(3) 1.0853(8) 0.325(2) 0.042(6) Uiso 1 1 d . . . . .
H22B H 0.962(3) 1.0626(7) 0.463(2) 0.042(6) Uiso 1 1 d . . . . .
H22C H 0.805(3) 1.0851(8) 0.402(2) 0.048(7) Uiso 1 1 d . . . . .
H23A H 0.735(3) 0.8888(8) 0.095(2) 0.047(7) Uiso 1 1 d . . . . .
H23B H 0.560(3) 0.9032(8) 0.087(2) 0.045(6) Uiso 1 1 d . . . . .
H23C H 0.653(3) 0.8798(8) 0.215(3) 0.053(7) Uiso 1 1 d . . . . .
H24A H 0.419(2) 0.9393(7) 0.237(2) 0.032(5) Uiso 1 1 d . . . . .
H24B H 0.384(2) 0.9903(7) 0.223(2) 0.031(5) Uiso 1 1 d . . . . .
H24C H 0.409(3) 0.9656(7) 0.101(2) 0.041(6) Uiso 1 1 d . . . . .
O5 O 1.55550(15) 0.79652(5) -0.11970(13) 0.0339(3) Uani 1 1 d . . . . .
S1 S 1.67198(5) 0.76236(2) -0.06112(4) 0.02149(13) Uani 1 1 d . . . . .
C25 C 1.7245(2) 0.73703(6) -0.20182(17) 0.0221(4) Uani 1 1 d . . . . .
C26 C 1.8472(2) 0.79116(6) -0.00222(17) 0.0223(4) Uani 1 1 d . . . . .
H25A H 1.815(3) 0.7178(7) -0.171(2) 0.032(5) Uiso 1 1 d . . . . .
H25B H 1.637(3) 0.7202(7) -0.244(2) 0.034(6) Uiso 1 1 d . . . . .
H25C H 1.755(2) 0.7603(7) -0.253(2) 0.029(5) Uiso 1 1 d . . . . .
H26A H 1.862(2) 0.8101(6) -0.074(2) 0.025(5) Uiso 1 1 d . . . . .
H26B H 1.834(2) 0.8080(6) 0.080(2) 0.029(5) Uiso 1 1 d . . . . .
H26C H 1.930(3) 0.7699(7) 0.021(2) 0.037(6) Uiso 1 1 d D . . . .
S2 S -0.18004(5) 1.18536(2) 0.38059(4) 0.01805(13) Uani 0.9697(11) 1 d D . P A 1
O6 O -0.0546(2) 1.19498(8) 0.5017(2) 0.0200(4) Uani 0.9697(11) 1 d D . P A 1
C27 C -0.3558(2) 1.19943(7) 0.4311(2) 0.0261(5) Uani 0.9697(11) 1 d D . P A 1
H27A H -0.3728 1.1795 0.5013 0.039 Uiso 0.9697(11) 1 calc R U P A 1
H27B H -0.4417 1.1971 0.3551 0.039 Uiso 0.9697(11) 1 calc R U P A 1
H27C H -0.3492 1.2295 0.4646 0.039 Uiso 0.9697(11) 1 calc R U P A 1
C28 C -0.1746(3) 1.22858(6) 0.26698(18) 0.0207(5) Uani 0.9697(11) 1 d D . P A 1
H28A H -0.1761 1.2566 0.3126 0.031 Uiso 0.9697(11) 1 calc R U P A 1
H28B H -0.2644 1.2266 0.1943 0.031 Uiso 0.9697(11) 1 calc R U P A 1
H28C H -0.0802 1.2264 0.2312 0.031 Uiso 0.9697(11) 1 calc R U P A 1
S2A S -0.1762(18) 1.2202(5) 0.4556(14) 0.024 Uiso 0.0303(11) 1 d D U P A 2
O6A O -0.033(6) 1.192(3) 0.495(9) 0.019 Uiso 0.0303(11) 1 d D U P A 2
C27A C -0.331(6) 1.1827(18) 0.410(6) 0.027 Uiso 0.0303(11) 1 d D U P A 2
H27D H -0.4280 1.1988 0.3829 0.041 Uiso 0.0303(11) 1 calc R U P A 2
H27E H -0.3133 1.1646 0.3357 0.041 Uiso 0.0303(11) 1 calc R U P A 2
H27F H -0.3382 1.1639 0.4856 0.041 Uiso 0.0303(11) 1 calc R U P A 2
C28A C -0.175(7) 1.239(2) 0.291(2) 0.020 Uiso 0.0303(11) 1 d D U P A 2
H28D H -0.2652 1.2579 0.2612 0.030 Uiso 0.0303(11) 1 calc R U P A 2
H28E H -0.0810 1.2562 0.2917 0.030 Uiso 0.0303(11) 1 calc R U P A 2
H28F H -0.1783 1.2143 0.2315 0.030 Uiso 0.0303(11) 1 calc R U P A 2

loop_
_atom_site_aniso_label
_atom_site_aniso_U_11
_atom_site_aniso_U_22
_atom_site_aniso_U_33
_atom_site_aniso_U_23
_atom_site_aniso_U_13
_atom_site_aniso_U_12
O1 0.0185(7) 0.0213(6) 0.0215(6) -0.0031(5) 0.0034(5) 0.0077(5)
O2 0.0454(9) 0.0415(8) 0.0340(7) 0.0215(6) 0.0237(7) 0.0281(7)
O3 0.0188(7) 0.0311(7) 0.0277(7) -0.0104(5) 0.0089(6) 0.0048(6)
O4 0.0265(8) 0.0194(7) 0.0499(8) 0.0048(6) 0.0161(7) 0.0079(6)
C1 0.0192(9) 0.0147(8) 0.0275(9) 0.0054(7) 0.0111(7) 0.0006(7)
C2 0.0168(9) 0.0137(8) 0.0279(9) 0.0037(7) 0.0095(7) 0.0012(7)
C3 0.0562(15) 0.0434(13) 0.0372(11) 0.0264(10) 0.0302(11) 0.0347(12)
C4 0.0606(16) 0.0474(13) 0.0358(11) 0.0230(10) 0.0357(11) 0.0347(12)
C5 0.0161(9) 0.0161(8) 0.0267(9) 0.0017(7) 0.0092(7) 0.0009(7)
C6 0.0215(10) 0.0243(9) 0.0200(9) -0.0011(7) -0.0007(7) 0.0090(8)
C7 0.0199(10) 0.0238(9) 0.0199(8) -0.0040(7) 0.0030(7) 0.0045(7)
C8 0.0166(9) 0.0161(8) 0.0191(8) 0.0028(6) 0.0072(7) 0.0022(7)
C9 0.0130(9) 0.0216(9) 0.0174(8) 0.0014(6) 0.0038(7) 0.0008(7)
C10 0.0166(9) 0.0184(8) 0.0164(8) -0.0022(6) 0.0034(7) -0.0003(7)
C11 0.0149(9) 0.0163(8) 0.0155(7) -0.0005(6) 0.0045(6) 0.0022(7)
C12 0.0142(9) 0.0169(8) 0.0186(8) 0.0009(6) 0.0045(7) -0.0002(7)
C13 0.0188(9) 0.0138(8) 0.0190(8) 0.0004(6) 0.0067(7) -0.0008(7)
C14 0.0112(8) 0.0172(8) 0.0181(8) -0.0043(6) 0.0015(6) -0.0006(7)
C15 0.0184(9) 0.0210(9) 0.0183(8) 0.0013(7) 0.0026(7) 0.0041(7)
C16 0.0189(9) 0.0225(9) 0.0164(8) -0.0024(7) 0.0057(7) 0.0008(7)
C17 0.0125(9) 0.0153(8) 0.0208(8) -0.0063(6) 0.0018(7) -0.0024(7)
C18 0.0198(9) 0.0139(8) 0.0212(8) -0.0001(7) 0.0013(7) 0.0012(7)
C19 0.0192(9) 0.0175(8) 0.0176(8) -0.0017(6) 0.0057(7) -0.0007(7)
C20 0.0137(9) 0.0163(8) 0.0292(9) -0.0089(7) 0.0039(7) -0.0049(7)
C21 0.0158(10) 0.0193(9) 0.0305(10) -0.0051(8) 0.0062(8) -0.0020(8)
C22 0.0216(10) 0.0157(9) 0.0380(11) -0.0054(8) 0.0097(9) -0.0016(8)
C23 0.0174(10) 0.0222(9) 0.0300(10) -0.0087(8) 0.0024(8) -0.0022(8)
C24 0.0149(10) 0.0283(10) 0.0303(10) -0.0029(8) 0.0049(8) 0.0013(8)
O5 0.0205(7) 0.0537(9) 0.0270(7) -0.0109(6) 0.0033(6) 0.0151(7)
S1 0.0199(3) 0.0313(3) 0.0147(2) -0.00272(16) 0.00685(17) -0.00146(19)
C25 0.0258(11) 0.0244(10) 0.0160(8) -0.0024(7) 0.0041(8) 0.0034(9)
C26 0.0217(10) 0.0252(9) 0.0186(9) 0.0005(7) 0.0010(7) 0.0010(8)
S2 0.0189(3) 0.0130(2) 0.0207(2) -0.00026(15) 0.00030(18) 0.00104(17)
O6 0.0142(8) 0.0220(8) 0.0228(7) -0.0021(6) 0.0011(7) 0.0049(6)
C27 0.0149(10) 0.0339(11) 0.0285(10) 0.0066(9) 0.0016(8) -0.0014(8)
C28 0.0215(10) 0.0201(10) 0.0203(9) -0.0005(7) 0.0038(8) 0.0010(8)

loop_
_atom_type_symbol
_atom_type_description
_atom_type_scat_dispersion_real
_atom_type_scat_dispersion_imag
_atom_type_scat_source
C C 0.0033 0.0016 'International Tables Vol C Tables 4.2.6.8 and 6.1.1.4'
H H 0.0000 0.0000 'International Tables Vol C Tables 4.2.6.8 and 6.1.1.4'
O O 0.0106 0.0060 'International Tables Vol C Tables 4.2.6.8 and 6.1.1.4'
S S 0.1246 0.1234 'International Tables Vol C Tables 4.2.6.8 and 6.1.1.4'

loop_
_geom_angle_atom_site_label_1
_geom_angle_atom_site_label_2
_geom_angle_atom_site_label_3
_geom_angle
_geom_angle_site_symmetry_1
_geom_angle_site_symmetry_3
O2 C1 O1 122.39(16) . .
O2 C1 C2 123.10(15) . .
O1 C1 C2 114.48(15) . .
C7 C2 C3 118.85(16) . .
C7 C2 C1 122.78(15) . .
C3 C2 C1 118.34(16) . .
C4 C3 C2 120.18(18) . .
C5 C4 C3 121.70(18) . .
C4 C5 C6 117.67(16) . .
C4 C5 C8 119.89(15) . .
C6 C5 C8 122.41(15) . .
C5 C6 C7 121.28(17) . .
C2 C7 C6 120.32(16) . .
C13 C8 C9 120.38(15) . .
C13 C8 C5 120.09(15) . .
C9 C8 C5 119.52(15) . .
C10 C9 C8 119.74(15) . .
C10 C9 C24 119.32(15) . .
C8 C9 C24 120.94(15) . .
C9 C10 C11 119.59(15) . .
C9 C10 C23 120.41(15) . .
C11 C10 C23 119.97(15) . .
C12 C11 C10 120.76(15) . .
C12 C11 C14 119.77(15) . .
C10 C11 C14 119.45(14) . .
C13 C12 C11 119.50(15) . .
C13 C12 C21 119.65(15) . .
C11 C12 C21 120.84(15) . .
C12 C13 C8 119.94(15) . .
C12 C13 C22 118.82(16) . .
C8 C13 C22 121.23(15) . .
C19 C14 C15 118.60(15) . .
C19 C14 C11 121.37(14) . .
C15 C14 C11 120.02(15) . .
C16 C15 C14 121.00(16) . .
C15 C16 C17 119.89(15) . .
C18 C17 C16 119.37(15) . .
C18 C17 C20 118.61(15) . .
C16 C17 C20 121.98(15) . .
C19 C18 C17 120.45(16) . .
C18 C19 C14 120.63(15) . .
O4 C20 O3 123.06(16) . .
O4 C20 C17 123.47(15) . .
O3 C20 C17 113.47(15) . .
O5 S1 C25 104.18(8) . .
O5 S1 C26 105.85(9) . .
C25 S1 C26 98.15(9) . .
O6 S2 C28 106.51(11) . .
O6 S2 C27 104.57(10) . .
C28 S2 C27 98.64(9) . .
O6A S2A C27A 105(3) . .
O6A S2A C28A 106(3) . .
C27A S2A C28A 96.3(18) . .

loop_
_geom_bond_atom_site_label_1
_geom_bond_atom_site_label_2
_geom_bond_distance
_geom_bond_site_symmetry_2
O1 C1 1.322(2) .
O2 C1 1.216(2) .
O3 C20 1.325(2) .
O4 C20 1.215(2) .
C1 C2 1.487(2) .
C2 C7 1.381(2) .
C2 C3 1.389(3) .
C3 C4 1.382(3) .
C4 C5 1.381(3) .
C5 C6 1.387(2) .
C5 C8 1.496(2) .
C6 C7 1.388(2) .
C8 C13 1.404(2) .
C8 C9 1.407(2) .
C9 C10 1.399(2) .
C9 C24 1.508(3) .
C10 C11 1.405(2) .
C10 C23 1.508(2) .
C11 C12 1.402(2) .
C11 C14 1.497(2) .
C12 C13 1.400(2) .
C12 C21 1.506(2) .
C13 C22 1.508(2) .
C14 C19 1.391(2) .
C14 C15 1.397(2) .
C15 C16 1.385(2) .
C16 C17 1.393(2) .
C17 C18 1.392(2) .
C17 C20 1.486(2) .
C18 C19 1.384(2) .
O5 S1 1.5090(14) .
S1 C25 1.7831(17) .
S1 C26 1.7841(19) .
S2 O6 1.526(3) .
S2 C28 1.7728(18) .
S2 C27 1.788(2) .
S2A O6A 1.52(2) .
S2A C27A 1.78(2) .
S2A C28A 1.790(19) .

loop_
_geom_hbond_atom_site_label_D
_geom_hbond_atom_site_label_H
_geom_hbond_atom_site_label_A
_geom_hbond_distance_DH
_geom_hbond_distance_HA
_geom_hbond_distance_DA
_geom_hbond_angle_DHA
_geom_hbond_site_symmetry_A
O1 H1 O6A 0.88(3) 1.53(5) 2.41(4) 179(4) .
O1 H1 O6 0.88(3) 1.75(3) 2.6278(18) 176(2) .
O3 H2 O5 0.83(2) 1.76(2) 2.5806(18) 167(2) .

loop_
_geom_torsion_atom_site_label_1
_geom_torsion_atom_site_label_2
_geom_torsion_atom_site_label_3
_geom_torsion_atom_site_label_4
_geom_torsion
_geom_torsion_site_symmetry_1
_geom_torsion_site_symmetry_2
_geom_torsion_site_symmetry_3
_geom_torsion_site_symmetry_4
O2 C1 C2 C7 -176.49(18) . . . .
O1 C1 C2 C7 1.7(2) . . . .
O2 C1 C2 C3 1.4(3) . . . .
O1 C1 C2 C3 179.54(18) . . . .
C7 C2 C3 C4 -0.2(3) . . . .
C1 C2 C3 C4 -178.1(2) . . . .
C2 C3 C4 C5 0.7(4) . . . .
C3 C4 C5 C6 -1.0(4) . . . .
C3 C4 C5 C8 177.4(2) . . . .
C4 C5 C6 C7 0.9(3) . . . .
C8 C5 C6 C7 -177.44(17) . . . .
C3 C2 C7 C6 0.1(3) . . . .
C1 C2 C7 C6 177.96(17) . . . .
C5 C6 C7 C2 -0.5(3) . . . .
C4 C5 C8 C13 100.1(2) . . . .
C6 C5 C8 C13 -81.6(2) . . . .
C4 C5 C8 C9 -78.4(2) . . . .
C6 C5 C8 C9 99.9(2) . . . .
C13 C8 C9 C10 0.0(2) . . . .
C5 C8 C9 C10 178.59(14) . . . .
C13 C8 C9 C24 -179.28(15) . . . .
C5 C8 C9 C24 -0.7(2) . . . .
C8 C9 C10 C11 -2.6(2) . . . .
C24 C9 C10 C11 176.74(15) . . . .
C8 C9 C10 C23 175.67(15) . . . .
C24 C9 C10 C23 -5.0(2) . . . .
C9 C10 C11 C12 3.4(2) . . . .
C23 C10 C11 C12 -174.84(15) . . . .
C9 C10 C11 C14 -174.93(14) . . . .
C23 C10 C11 C14 6.8(2) . . . .
C10 C11 C12 C13 -1.7(2) . . . .
C14 C11 C12 C13 176.68(14) . . . .
C10 C11 C12 C21 177.48(15) . . . .
C14 C11 C12 C21 -4.2(2) . . . .
C11 C12 C13 C8 -0.9(2) . . . .
C21 C12 C13 C8 179.93(15) . . . .
C11 C12 C13 C22 -179.50(15) . . . .
C21 C12 C13 C22 1.3(2) . . . .
C9 C8 C13 C12 1.7(2) . . . .
C5 C8 C13 C12 -176.82(14) . . . .
C9 C8 C13 C22 -179.71(15) . . . .
C5 C8 C13 C22 1.8(2) . . . .
C12 C11 C14 C19 96.88(19) . . . .
C10 C11 C14 C19 -84.7(2) . . . .
C12 C11 C14 C15 -83.3(2) . . . .
C10 C11 C14 C15 95.1(2) . . . .
C19 C14 C15 C16 -1.5(3) . . . .
C11 C14 C15 C16 178.71(16) . . . .
C14 C15 C16 C17 -0.5(3) . . . .
C15 C16 C17 C18 1.9(3) . . . .
C15 C16 C17 C20 -175.96(16) . . . .
C16 C17 C18 C19 -1.3(3) . . . .
C20 C17 C18 C19 176.61(15) . . . .
C17 C18 C19 C14 -0.7(3) . . . .
C15 C14 C19 C18 2.1(3) . . . .
C11 C14 C19 C18 -178.12(15) . . . .
C18 C17 C20 O4 -0.6(2) . . . .
C16 C17 C20 O4 177.32(17) . . . .
C18 C17 C20 O3 -179.75(15) . . . .
C16 C17 C20 O3 -1.9(2) . . . .
